data_2239228
loop_
_publ_author_name
'El Ghozlani, Mohamed'
'Rakib, El Mostapha'
'Medaghri-Alaoui, Abdelouahid'
'Saadi, Mohamed'
'El Ammari, Lahcen'

_publ_section_title
;
 1-Methyl-2-methylsulfanyl-6-nitro-1<i>H</i>-benzimidazole
;
_journal_coeditor_code TK5298
_journal_issue 4
_journal_name_full 'Acta Crystallographica Section E'
_journal_page_first o407
_journal_paper_doi 10.1107/S1600536814004723
_journal_volume 70
_journal_year 2014
_chemical_formula_iupac 'C9 H9 N3 O2 S'
_chemical_formula_moiety 'C9 H9 N3 O2 S'
_chemical_formula_sum 'C9 H9 N3 O2 S'
_chemical_formula_weight 223.25
_chemical_name_systematic
;
1-Methyl-2-methylsulfanyl-6-nitro-1<i>H</i>-benzimidazole
;
_space_group_IT_number 14
_symmetry_cell_setting monoclinic
_symmetry_space_group_name_Hall '-P 2ybc'
_symmetry_space_group_name_H-M 'P 1 21/c 1'
_atom_sites_solution_hydrogens geom
_atom_sites_solution_primary direct
_atom_sites_solution_secondary difmap
_audit_creation_method SHELXL-97
_cell_angle_alpha 90.00
_cell_angle_beta 103.5230(10)
_cell_angle_gamma 90.00
_cell_formula_units_Z 4
_cell_length_a 11.7213(4)
_cell_length_b 11.8991(4)
_cell_length_c 7.3025(3)
_cell_measurement_reflns_used 2772
_cell_measurement_temperature 296(2)
_cell_measurement_theta_max 29.57
_cell_measurement_theta_min 2.47
_cell_volume 990.26(6)
_computing_cell_refinement 'SAINT (Bruker, 2009)'
_computing_data_collection 'APEX2 (Bruker, 2009)'
_computing_data_reduction 'SAINT (Bruker, 2009)'
_computing_molecular_graphics 'ORTEP-3 for Windows (Farrugia, 2012)'
_computing_publication_material 'PLATON (Spek, 2009) and publCIF (Westrip, 2010)'
_computing_structure_refinement 'SHELXL97 (Sheldrick, 2008)'
_computing_structure_solution 'SHELXS97 (Sheldrick, 2008)'
_diffrn_ambient_temperature 296(2)
_diffrn_measured_fraction_theta_full 0.999
_diffrn_measured_fraction_theta_max 0.999
_diffrn_measurement_device_type 'Bruker X8 APEX'
_diffrn_measurement_method '\f and \w scans'
_diffrn_radiation_monochromator graphite
_diffrn_radiation_source 'fine-focus sealed tube'
_diffrn_radiation_type MoK\a
_diffrn_radiation_wavelength 0.71073
_diffrn_reflns_av_R_equivalents 0.0252
_diffrn_reflns_av_sigmaI/netI 0.0197
_diffrn_reflns_limit_h_max 16
_diffrn_reflns_limit_h_min -16
_diffrn_reflns_limit_k_max 15
_diffrn_reflns_limit_k_min -16
_diffrn_reflns_limit_l_max 8
_diffrn_reflns_limit_l_min -10
_diffrn_reflns_number 11751
_diffrn_reflns_theta_full 29.57
_diffrn_reflns_theta_max 29.57
_diffrn_reflns_theta_min 2.47
_exptl_absorpt_coefficient_mu 0.309
_exptl_absorpt_correction_T_max 0.7461
_exptl_absorpt_correction_T_min 0.6576
_exptl_absorpt_correction_type multi-scan
_exptl_absorpt_process_details '(SADABS; Bruker, 2009)'
_exptl_crystal_colour colourless
_exptl_crystal_density_diffrn 1.497
_exptl_crystal_density_method 'not measured'
_exptl_crystal_description block
_exptl_crystal_F_000 464
_exptl_crystal_size_max 0.42
_exptl_crystal_size_mid 0.31
_exptl_crystal_size_min 0.26
_refine_diff_density_max 0.340
_refine_diff_density_min -0.189
_refine_ls_extinction_method none
_refine_ls_goodness_of_fit_ref 1.067
_refine_ls_hydrogen_treatment constr
_refine_ls_matrix_type full
_refine_ls_number_parameters 136
_refine_ls_number_reflns 2772
_refine_ls_number_restraints 0
_refine_ls_restrained_S_all 1.067
_refine_ls_R_factor_all 0.0462
_refine_ls_R_factor_gt 0.0386
_refine_ls_shift/su_max 0.001
_refine_ls_shift/su_mean 0.000
_refine_ls_structure_factor_coef Fsqd
_refine_ls_weighting_details 'calc w=1/[\s^2^(Fo^2^)+(0.0644P)^2^+0.2102P] where P=(Fo^2^+2Fc^2^)/3'
_refine_ls_weighting_scheme calc
_refine_ls_wR_factor_gt 0.1079
_refine_ls_wR_factor_ref 0.1156
_reflns_number_gt 2350
_reflns_number_total 2772
_reflns_threshold_expression I>2\s(I)
_cod_data_source_file tk5298sup1.cif
_cod_data_source_block I
_cod_original_sg_symbol_H-M 'P 21/c'
_cod_database_code 2239228
_cod_database_fobs_code 2239228

loop_
_symmetry_equiv_pos_as_xyz
'x, y, z'
'-x, y+1/2, -z+1/2'
'-x, -y, -z'
'x, -y-1/2, z-1/2'

loop_
_atom_site_type_symbol
_atom_site_label
_atom_site_fract_x
_atom_site_fract_y
_atom_site_fract_z
_atom_site_U_iso_or_equiv
_atom_site_adp_type
_atom_site_calc_flag
_atom_site_refinement_flags
_atom_site_occupancy
_atom_site_symmetry_multiplicity
C C1 0.37904(11) 0.74865(11) 0.42804(17) 0.0319(3) Uani d . 1 1
C C2 0.21992(11) 0.66649(11) 0.29323(17) 0.0315(3) Uani d . 1 1
C C3 0.13098(12) 0.58951(11) 0.2205(2) 0.0385(3) Uani d . 1 1
H H3 0.1435 0.5126 0.2365 0.046 Uiso calc R 1 1
C C4 0.02393(12) 0.63119(12) 0.1243(2) 0.0388(3) Uani d . 1 1
H H4 -0.0373 0.5820 0.0752 0.047 Uiso calc R 1 1
C C5 0.00707(11) 0.74680(12) 0.10023(18) 0.0344(3) Uani d . 1 1
C C6 0.09247(11) 0.82662(11) 0.17081(17) 0.0331(3) Uani d . 1 1
H H6 0.0793 0.9034 0.1538 0.040 Uiso calc R 1 1
C C7 0.19868(11) 0.78276(10) 0.26849(16) 0.0295(3) Uani d . 1 1
C C8 0.58418(14) 0.64247(14) 0.5740(2) 0.0502(4) Uani d . 1 1
H H8A 0.6651 0.6472 0.6400 0.075 Uiso calc R 1 1
H H8B 0.5788 0.6101 0.4518 0.075 Uiso calc R 1 1
H H8C 0.5424 0.5961 0.6440 0.075 Uiso calc R 1 1
C C9 0.32546(14) 0.95396(12) 0.3712(3) 0.0487(4) Uani d . 1 1
H H9A 0.2561 0.9940 0.3088 0.073 Uiso calc R 1 1
H H9B 0.3884 0.9716 0.3123 0.073 Uiso calc R 1 1
H H9C 0.3470 0.9756 0.5013 0.073 Uiso calc R 1 1
N N1 0.30262(9) 0.83409(9) 0.35759(15) 0.0326(2) Uani d . 1 1
N N2 0.33342(10) 0.64715(10) 0.39349(16) 0.0353(2) Uani d . 1 1
N N3 -0.10606(11) 0.78650(12) -0.00931(19) 0.0451(3) Uani d . 1 1
O O1 -0.17998(12) 0.71648(13) -0.0807(2) 0.0775(5) Uani d . 1 1
O O2 -0.12317(11) 0.88741(11) -0.02760(19) 0.0610(3) Uani d . 1 1
S S1 0.52130(3) 0.78014(3) 0.54830(5) 0.04086(13) Uani d . 1 1

loop_
_atom_site_aniso_label
_atom_site_aniso_U_11
_atom_site_aniso_U_22
_atom_site_aniso_U_33
_atom_site_aniso_U_12
_atom_site_aniso_U_13
_atom_site_aniso_U_23
C1 0.0322(6) 0.0338(6) 0.0290(6) -0.0034(5) 0.0058(4) -0.0008(5)
C2 0.0328(6) 0.0299(6) 0.0312(6) -0.0036(4) 0.0066(4) -0.0010(4)
C3 0.0407(7) 0.0282(6) 0.0445(7) -0.0073(5) 0.0062(5) -0.0029(5)
C4 0.0351(6) 0.0374(7) 0.0426(7) -0.0098(5) 0.0062(5) -0.0089(6)
C5 0.0290(6) 0.0422(7) 0.0312(6) -0.0004(5) 0.0053(5) -0.0059(5)
C6 0.0342(6) 0.0306(6) 0.0340(6) 0.0001(5) 0.0068(5) -0.0027(5)
C7 0.0311(6) 0.0291(6) 0.0281(5) -0.0047(4) 0.0067(4) -0.0022(4)
C8 0.0382(7) 0.0525(9) 0.0537(9) 0.0044(6) -0.0016(6) -0.0025(7)
C9 0.0460(8) 0.0291(7) 0.0657(10) -0.0091(6) 0.0024(7) -0.0022(6)
N1 0.0318(5) 0.0282(5) 0.0356(5) -0.0054(4) 0.0032(4) -0.0020(4)
N2 0.0338(5) 0.0316(5) 0.0379(5) -0.0027(4) 0.0033(4) 0.0007(4)
N3 0.0337(6) 0.0560(8) 0.0427(6) 0.0032(5) 0.0032(5) -0.0095(5)
O1 0.0439(7) 0.0760(10) 0.0950(11) -0.0049(6) -0.0193(7) -0.0228(8)
O2 0.0467(6) 0.0567(8) 0.0720(8) 0.0149(5) -0.0012(6) -0.0006(6)
S1 0.0342(2) 0.0423(2) 0.0412(2) -0.00665(13) -0.00108(13) -0.00503(13)

loop_
_atom_type_symbol
_atom_type_description
_atom_type_scat_dispersion_real
_atom_type_scat_dispersion_imag
_atom_type_scat_source
C C 0.0033 0.0016 'International Tables Vol C Tables 4.2.6.8 and 6.1.1.4'
H H 0.0000 0.0000 'International Tables Vol C Tables 4.2.6.8 and 6.1.1.4'
N N 0.0061 0.0033 'International Tables Vol C Tables 4.2.6.8 and 6.1.1.4'
O O 0.0106 0.0060 'International Tables Vol C Tables 4.2.6.8 and 6.1.1.4'
S S 0.1246 0.1234 'International Tables Vol C Tables 4.2.6.8 and 6.1.1.4'

loop_
_geom_angle_atom_site_label_1
_geom_angle_atom_site_label_2
_geom_angle_atom_site_label_3
_geom_angle
N2 C1 N1 113.95(11)
N2 C1 S1 126.34(11)
N1 C1 S1 119.71(10)
N2 C2 C3 129.35(12)
N2 C2 C7 110.56(11)
C3 C2 C7 120.09(12)
C4 C3 C2 117.86(12)
C4 C3 H3 121.1
C2 C3 H3 121.1
C3 C4 C5 120.27(12)
C3 C4 H4 119.9
C5 C4 H4 119.9
C6 C5 C4 123.99(12)
C6 C5 N3 117.79(13)
C4 C5 N3 118.20(12)
C7 C6 C5 114.64(12)
C7 C6 H6 122.7
C5 C6 H6 122.7
N1 C7 C6 131.58(12)
N1 C7 C2 105.28(11)
C6 C7 C2 123.13(11)
S1 C8 H8A 109.5
S1 C8 H8B 109.5
H8A C8 H8B 109.5
S1 C8 H8C 109.5
H8A C8 H8C 109.5
H8B C8 H8C 109.5
N1 C9 H9A 109.5
N1 C9 H9B 109.5
H9A C9 H9B 109.5
N1 C9 H9C 109.5
H9A C9 H9C 109.5
H9B C9 H9C 109.5
C1 N1 C7 105.98(10)
C1 N1 C9 127.50(11)
C7 N1 C9 126.52(12)
C1 N2 C2 104.24(11)
O2 N3 O1 122.70(14)
O2 N3 C5 118.97(13)
O1 N3 C5 118.32(14)
C1 S1 C8 100.32(7)

loop_
_geom_bond_atom_site_label_1
_geom_bond_atom_site_label_2
_geom_bond_distance
C1 N2 1.3210(17)
C1 N1 1.3730(17)
C1 S1 1.7342(13)
C2 N2 1.3796(16)
C2 C3 1.3960(17)
C2 C7 1.4098(18)
C3 C4 1.379(2)
C3 H3 0.9300
C4 C5 1.395(2)
C4 H4 0.9300
C5 C6 1.3888(18)
C5 N3 1.4578(18)
C6 C7 1.3841(17)
C6 H6 0.9300
C7 N1 1.3819(15)
C8 S1 1.7882(17)
C8 H8A 0.9600
C8 H8B 0.9600
C8 H8C 0.9600
C9 N1 1.4504(17)
C9 H9A 0.9600
C9 H9B 0.9600
C9 H9C 0.9600
N3 O2 1.2196(18)
N3 O1 1.2270(18)

loop_
_geom_hbond_atom_site_label_D
_geom_hbond_atom_site_label_H
_geom_hbond_atom_site_label_A
_geom_hbond_site_symmetry_A
_geom_hbond_distance_DH
_geom_hbond_distance_HA
_geom_hbond_distance_DA
_geom_hbond_angle_DHA
C8 H8A O1 1_656 0.96 2.53 3.393(2) 150
C3 H3 O2 2_545 0.93 2.65 3.3038(19) 128
C9 H9A O2 3_575 0.96 2.67 3.563(2) 155
